data_1562316
loop_
_publ_author_name
'Lu, Jialin'
'Wang, Fang'
'Shen, Yali'
'Tang, Chunying'
'Zhang, Yong'
'Jia, Dingxian'

_publ_section_title
;
 New \m-SnTe4 and \m-Sn2Te6 ligands to transition metal: Solvothermal
 syntheses and characterizations of zinc tellurostannates containing
 polyamine ligands
;
_journal_name_full 'Journal of Solid State Chemistry'
_journal_page_first 65
_journal_page_last 72
_journal_paper_doi 10.1016/j.jssc.2014.05.002
_journal_volume 216
_journal_year 2014
_chemical_formula_moiety 'C12 H36 N8 Sn2 Te6 Zn2'
_chemical_formula_sum 'C12 H36 N8 Sn2 Te6 Zn2'
_chemical_formula_weight 1426.21
_space_group_IT_number 14
_space_group_name_Hall '-P 2ybc'
_space_group_name_H-M_alt 'P 1 21/c 1'
_symmetry_cell_setting monoclinic
_symmetry_Int_Tables_number 14
_symmetry_space_group_name_Hall '-P 2ybc'
_symmetry_space_group_name_H-M 'P 1 21/c 1'
_atom_sites_solution_hydrogens geom
_atom_sites_solution_primary direct
_atom_sites_solution_secondary difmap
_audit_creation_method SHELXL-97
_cell_angle_alpha 90.00
_cell_angle_beta 95.41(3)
_cell_angle_gamma 90.00
_cell_formula_units_Z 2
_cell_length_a 8.3596(17)
_cell_length_b 13.002(3)
_cell_length_c 14.809(3)
_cell_measurement_reflns_used 4185
_cell_measurement_temperature 293(2)
_cell_measurement_theta_max 25.00
_cell_measurement_theta_min 3.1195
_cell_volume 1602.4(6)
_computing_cell_refinement CrystalClear
_computing_data_collection CrystalClear
_computing_data_reduction CrystalStructure
_computing_structure_refinement 'SHELXL-97 (Sheldrick, 1997)'
_computing_structure_solution 'SHELXS-97 (Sheldrick, 1990)'
_diffrn_ambient_temperature 293(2)
_diffrn_detector_area_resol_mean 14.63
_diffrn_measured_fraction_theta_full 0.993
_diffrn_measured_fraction_theta_max 0.993
_diffrn_measurement_device_type 'Rigaku Saturn'
_diffrn_measurement_method \w
_diffrn_radiation_monochromator graphite
_diffrn_radiation_source 'fine-focus sealed tube'
_diffrn_radiation_type MoK\a
_diffrn_radiation_wavelength 0.71073
_diffrn_reflns_av_R_equivalents 0.0771
_diffrn_reflns_av_sigmaI/netI 0.0875
_diffrn_reflns_limit_h_max 9
_diffrn_reflns_limit_h_min -8
_diffrn_reflns_limit_k_max 15
_diffrn_reflns_limit_k_min -12
_diffrn_reflns_limit_l_max 17
_diffrn_reflns_limit_l_min -16
_diffrn_reflns_number 11500
_diffrn_reflns_theta_full 25.00
_diffrn_reflns_theta_max 25.00
_diffrn_reflns_theta_min 3.12
_exptl_absorpt_coefficient_mu 8.389
_exptl_absorpt_correction_T_max 0.3659
_exptl_absorpt_correction_T_min 0.0814
_exptl_absorpt_correction_type multi-scan
_exptl_absorpt_process_details 'Jacobson, R. (1998) Private communication'
_exptl_crystal_colour black
_exptl_crystal_density_diffrn 2.956
_exptl_crystal_density_method 'not measured'
_exptl_crystal_description Prism
_exptl_crystal_F_000 1272
_exptl_crystal_size_max 0.60
_exptl_crystal_size_mid 0.15
_exptl_crystal_size_min 0.15
_refine_diff_density_max 2.681
_refine_diff_density_min -1.652
_refine_diff_density_rms 0.841
_refine_ls_extinction_coef 0.008(2)
_refine_ls_extinction_expression Fc^*^=kFc[1+0.001xFc^2^\l^3^/sin(2\q)]^-1/4^
_refine_ls_extinction_method SHELXL
_refine_ls_goodness_of_fit_ref 1.249
_refine_ls_hydrogen_treatment constr
_refine_ls_matrix_type full
_refine_ls_number_parameters 137
_refine_ls_number_reflns 2806
_refine_ls_number_restraints 3
_refine_ls_restrained_S_all 1.248
_refine_ls_R_factor_all 0.0685
_refine_ls_R_factor_gt 0.0554
_refine_ls_shift/su_max 0.001
_refine_ls_shift/su_mean 0.000
_refine_ls_structure_factor_coef Fsqd
_refine_ls_weighting_details 'calc w=1/[\s^2^(Fo^2^)+(0.2000P)^2^+0.0000P] where P=(Fo^2^+2Fc^2^)/3'
_refine_ls_weighting_scheme calc
_refine_ls_wR_factor_gt 0.1013
_refine_ls_wR_factor_ref 0.1214
_reflns_number_gt 1845
_reflns_number_total 2806
_reflns_threshold_expression >2sigma(I)
_cod_data_source_file JSSC-2014-216-65.cif
_cod_data_source_block compound_3
_cod_original_sg_symbol_Hall '-p 2ybc'
_cod_original_sg_symbol_H-M 'p 21 /c'
_cod_database_code 1562316

loop_
_symmetry_equiv_pos_as_xyz
'x, y, z'
'-x, y+1/2, -z+1/2'
'-x, -y, -z'
'x, -y-1/2, z-1/2'

loop_
_atom_site_label
_atom_site_type_symbol
_atom_site_fract_x
_atom_site_fract_y
_atom_site_fract_z
_atom_site_U_iso_or_equiv
_atom_site_adp_type
_atom_site_occupancy
_atom_site_symmetry_multiplicity
_atom_site_calc_flag
_atom_site_refinement_flags
_atom_site_disorder_assembly
_atom_site_disorder_group
Sn1 Sn 0.6916(4) 0.4326(2) 1.0472(2) 0.0401(12) Uani 1 1 d . . .
Te1 Te 0.9099(4) 0.3473(3) 0.9453(2) 0.0494(13) Uani 1 1 d . . .
Te2 Te 0.7577(4) 0.4002(3) 1.2255(2) 0.0482(13) Uani 1 1 d . . .
Te3 Te 0.3809(4) 0.3613(2) 0.9910(2) 0.0439(12) Uani 1 1 d . . .
Zn1 Zn 0.7988(7) 0.4241(4) 0.7832(4) 0.0429(16) Uani 1 1 d . . .
N1 N 0.724(5) 0.474(3) 0.633(3) 0.059(12) Uani 1 1 d . . .
N2 N 0.984(5) 0.364(2) 0.707(2) 0.049(10) Uani 1 1 d . . .
H2A H 1.0795 0.3820 0.7353 0.057 Uiso 1 1 calc R . .
H2B H 0.9783 0.2947 0.7083 0.057 Uiso 1 1 calc R . .
N3 N 0.803(6) 0.584(3) 0.800(3) 0.056(12) Uani 1 1 d . . .
H3A H 0.7495 0.6007 0.8481 0.067 Uiso 1 1 calc R . .
H3B H 0.9052 0.6051 0.8115 0.067 Uiso 1 1 calc R . .
N4 N 0.561(6) 0.363(3) 0.762(3) 0.064(13) Uani 1 1 d . . .
H4A H 0.5608 0.2995 0.7859 0.072 Uiso 1 1 calc R . .
H4B H 0.4952 0.4024 0.7917 0.072 Uiso 1 1 calc R . .
C1 C 0.812(8) 0.416(4) 0.571(5) 0.070(2) Uani 1 1 d D . .
H1A H 0.8173 0.4550 0.5154 0.089 Uiso 1 1 calc R . .
H1B H 0.7574 0.3519 0.5562 0.089 Uiso 1 1 calc R . .
C2 C 0.981(8) 0.395(5) 0.614(5) 0.075(4) Uani 1 1 d D . .
H2C H 1.0290 0.3413 0.5800 0.095 Uiso 1 1 calc R . .
H2D H 1.0457 0.4565 0.6106 0.095 Uiso 1 1 calc R . .
C3 C 0.741(10) 0.584(3) 0.628(3) 0.069(3) Uani 1 1 d D . .
H3C H 0.6583 0.6116 0.5839 0.087 Uiso 1 1 calc R . .
H3D H 0.8449 0.6008 0.6065 0.087 Uiso 1 1 calc R . .
C4 C 0.729(7) 0.635(4) 0.719(3) 0.057(14) Uani 1 1 d D . .
H4C H 0.7749 0.7029 0.7167 0.068 Uiso 1 1 calc R . .
H4D H 0.6154 0.6433 0.7263 0.068 Uiso 1 1 calc R . .
C5 C 0.533(6) 0.450(4) 0.616(3) 0.064(15) Uani 1 1 d D . .
H5A H 0.4717 0.5086 0.6342 0.069 Uiso 1 1 calc R . .
H5B H 0.5037 0.4368 0.5522 0.069 Uiso 1 1 calc R . .
C6 C 0.499(6) 0.357(4) 0.672(3) 0.066(17) Uani 1 1 d D . .
H6A H 0.3836 0.3474 0.6696 0.079 Uiso 1 1 calc R . .
H6B H 0.5435 0.2966 0.6447 0.079 Uiso 1 1 calc R . .

loop_
_atom_site_aniso_label
_atom_site_aniso_U_11
_atom_site_aniso_U_22
_atom_site_aniso_U_33
_atom_site_aniso_U_23
_atom_site_aniso_U_13
_atom_site_aniso_U_12
Sn1 0.0393(19) 0.0411(19) 0.039(2) 0.0011(14) -0.0020(15) 0.0045(14)
Te1 0.045(2) 0.055(2) 0.049(2) 0.0077(16) 0.0074(16) 0.0138(15)
Te2 0.049(2) 0.057(2) 0.037(2) 0.0011(16) -0.0036(16) 0.0021(16)
Te3 0.049(2) 0.0367(18) 0.045(2) 0.0008(14) -0.0020(16) 0.0003(14)
Zn1 0.045(3) 0.039(3) 0.044(4) 0.002(2) 0.004(3) -0.001(2)
N1 0.061(3) 0.060(2) 0.054(3) -0.014(2) 0.00(2) -0.014(2)
N2 0.061(2) 0.042(15) 0.043(2) 0.012(15) -0.001(18) 0.012(17)
N3 0.081(3) 0.026(18) 0.06(3) -0.008(19) -0.01(2) 0.001(19)
N4 0.080(4) 0.075(2) 0.040(2) 0.010(19) 0.013(2) -0.014(2)
C1 0.078(5) 0.064(3) 0.079(5) -0.015(3) 0.03(4) 0.00(3)
C2 0.082(6) 0.062(6) 0.083(8) -0.01(6) 0.016(6) -0.018(5)
C3 0.069(8) 0.075(18) 0.068(5) 0.009(2) 0.01(5) 0.007(3)
C4 0.061(3) 0.043(2) 0.067(4) -0.01(3) 0.009(3) 0.00(2)
C5 0.061(3) 0.071(3) 0.054(3) 0.02(3) -0.02(3) -0.012(3)
C6 0.074(3) 0.069(4) 0.055(3) -0.014(3) 0.00(2) -0.014(3)

loop_
_atom_type_symbol
_atom_type_description
_atom_type_scat_dispersion_real
_atom_type_scat_dispersion_imag
_atom_type_scat_source
C C 0.0033 0.0016 'International Tables Vol C Tables 4.2.6.8 and 6.1.1.4'
H H 0.0000 0.0000 'International Tables Vol C Tables 4.2.6.8 and 6.1.1.4'
N N 0.0061 0.0033 'International Tables Vol C Tables 4.2.6.8 and 6.1.1.4'
Zn Zn 0.2839 1.4301 'International Tables Vol C Tables 4.2.6.8 and 6.1.1.4'
Sn Sn -0.6537 1.4246 'International Tables Vol C Tables 4.2.6.8 and 6.1.1.4'
Te Te -0.5308 1.6751 'International Tables Vol C Tables 4.2.6.8 and 6.1.1.4'

loop_
_geom_angle_atom_site_label_1
_geom_angle_atom_site_label_2
_geom_angle_atom_site_label_3
_geom_angle
_geom_angle_site_symmetry_1
_geom_angle_site_symmetry_3
Te2 Sn1 Te1 113.37(16) . .
Te2 Sn1 Te3 111.80(16) . 3_667
Te1 Sn1 Te3 115.07(16) . 3_667
Te2 Sn1 Te3 109.81(16) . .
Te1 Sn1 Te3 110.62(16) . .
Te3 Sn1 Te3 94.59(13) 3_667 .
Zn1 Te1 Sn1 98.72(17) . .
Sn1 Te3 Sn1 85.41(13) 3_667 .
N3 Zn1 N4 113.1(19) . .
N3 Zn1 N2 114.9(18) . .
N4 Zn1 N2 119.5(18) . .
N3 Zn1 N1 80.6(16) . .
N4 Zn1 N1 78.6(14) . .
N2 Zn1 N1 75.1(14) . .
N3 Zn1 Te1 105.1(13) . .
N4 Zn1 Te1 103.5(11) . .
N2 Zn1 Te1 97.5(9) . .
N1 Zn1 Te1 172.2(11) . .
C3 N1 C1 115(5) . .
C3 N1 C5 106(5) . .
C1 N1 C5 110(4) . .
C3 N1 Zn1 108(3) . .
C1 N1 Zn1 111(4) . .
C5 N1 Zn1 105(3) . .
C2 N2 Zn1 117(3) . .
C2 N2 H2A 108.0 . .
Zn1 N2 H2A 108.0 . .
C2 N2 H2B 108.0 . .
Zn1 N2 H2B 108.0 . .
H2A N2 H2B 107.3 . .
C4 N3 Zn1 110(3) . .
C4 N3 H3A 109.6 . .
Zn1 N3 H3A 109.6 . .
C4 N3 H3B 109.6 . .
Zn1 N3 H3B 109.6 . .
H3A N3 H3B 108.1 . .
C6 N4 Zn1 115(3) . .
C6 N4 H4A 108.5 . .
Zn1 N4 H4A 108.5 . .
C6 N4 H4B 108.5 . .
Zn1 N4 H4B 108.5 . .
H4A N4 H4B 107.5 . .
N1 C1 C2 110(5) . .
N1 C1 H1A 109.7 . .
C2 C1 H1A 109.7 . .
N1 C1 H1B 109.7 . .
C2 C1 H1B 109.7 . .
H1A C1 H1B 108.2 . .
N2 C2 C1 113(6) . .
N2 C2 H2C 109.1 . .
C1 C2 H2C 109.1 . .
N2 C2 H2D 109.1 . .
C1 C2 H2D 109.1 . .
H2C C2 H2D 107.8 . .
N1 C3 C4 111(4) . .
N1 C3 H3C 109.4 . .
C4 C3 H3C 109.4 . .
N1 C3 H3D 109.4 . .
C4 C3 H3D 109.4 . .
H3C C3 H3D 108.0 . .
N3 C4 C3 119(4) . .
N3 C4 H4C 107.6 . .
C3 C4 H4C 107.6 . .
N3 C4 H4D 107.6 . .
C3 C4 H4D 107.6 . .
H4C C4 H4D 107.1 . .
C6 C5 N1 108(4) . .
C6 C5 H5A 110.2 . .
N1 C5 H5A 110.2 . .
C6 C5 H5B 110.2 . .
N1 C5 H5B 110.2 . .
H5A C5 H5B 108.5 . .
N4 C6 C5 114(4) . .
N4 C6 H6A 108.8 . .
C5 C6 H6A 108.8 . .
N4 C6 H6B 108.8 . .
C5 C6 H6B 108.8 . .
H6A C6 H6B 107.7 . .

loop_
_geom_bond_atom_site_label_1
_geom_bond_atom_site_label_2
_geom_bond_distance
_geom_bond_site_symmetry_2
Sn1 Te2 2.680(5) .
Sn1 Te1 2.712(5) .
Sn1 Te3 2.794(4) 3_667
Sn1 Te3 2.809(5) .
Te1 Zn1 2.683(7) .
Te3 Sn1 2.794(4) 3_667
Zn1 N3 2.09(3) .
Zn1 N4 2.14(4) .
Zn1 N2 2.15(4) .
Zn1 N1 2.34(4) .
N1 C3 1.44(6) .
N1 C1 1.44(6) .
N1 C5 1.62(6) .
N2 C2 1.43(9) .
N2 H2A 0.9000 .
N2 H2B 0.9000 .
N3 C4 1.46(7) .
N3 H3A 0.9000 .
N3 H3B 0.9000 .
N4 C6 1.38(6) .
N4 H4A 0.9000 .
N4 H4B 0.9000 .
C1 C2 1.52(2) .
C1 H1A 0.9700 .
C1 H1B 0.9700 .
C2 H2C 0.9700 .
C2 H2D 0.9700 .
C3 C4 1.51(2) .
C3 H3C 0.9700 .
C3 H3D 0.9700 .
C4 H4C 0.9700 .
C4 H4D 0.9700 .
C5 C6 1.51(2) .
C5 H5A 0.9700 .
C5 H5B 0.9700 .
C6 H6A 0.9700 .
C6 H6B 0.9700 .

loop_
_geom_hbond_atom_site_label_D
_geom_hbond_atom_site_label_H
_geom_hbond_atom_site_label_A
_geom_hbond_distance_DH
_geom_hbond_distance_HA
_geom_hbond_distance_DA
_geom_hbond_angle_DHA
_geom_hbond_site_symmetry_A
N4 H4B Te2 0.90 3.32 4.09(5) 144.8 3_667
N4 H4A Te2 0.90 3.24 3.85(5) 127.1 4_565
N3 H3B Te2 0.90 2.92 3.73(5) 150.9 3_767
N3 H3A Te3 0.90 2.76 3.65(5) 172.1 3_667
N2 H2B Te2 0.90 3.16 3.94(4) 146.6 4_565
N2 H2A Te2 0.90 3.17 3.83(4) 131.9 3_767

loop_
_geom_torsion_atom_site_label_1
_geom_torsion_atom_site_label_2
_geom_torsion_atom_site_label_3
_geom_torsion_atom_site_label_4
_geom_torsion
_geom_torsion_site_symmetry_1
_geom_torsion_site_symmetry_2
_geom_torsion_site_symmetry_3
_geom_torsion_site_symmetry_4
Te2 Sn1 Te1 Zn1 -173.69(17) . . . .
Te3 Sn1 Te1 Zn1 -43.2(2) 3_667 . . .
Te3 Sn1 Te1 Zn1 62.5(2) . . . .
Te2 Sn1 Te3 Sn1 115.14(18) . . . 3_667
Te1 Sn1 Te3 Sn1 -118.98(18) . . . 3_667
Te3 Sn1 Te3 Sn1 0.0 3_667 . . 3_667
Sn1 Te1 Zn1 N3 57.8(15) . . . .
Sn1 Te1 Zn1 N4 -61.0(14) . . . .
Sn1 Te1 Zn1 N2 176.2(11) . . . .
Sn1 Te1 Zn1 N1 -166(6) . . . .
N3 Zn1 N1 C3 8(4) . . . .
N4 Zn1 N1 C3 124(4) . . . .
N2 Zn1 N1 C3 -111(4) . . . .
Te1 Zn1 N1 C3 -130(6) . . . .
N3 Zn1 N1 C1 135(3) . . . .
N4 Zn1 N1 C1 -109(3) . . . .
N2 Zn1 N1 C1 16(3) . . . .
Te1 Zn1 N1 C1 -3(8) . . . .
N3 Zn1 N1 C5 -106(3) . . . .
N4 Zn1 N1 C5 10(3) . . . .
N2 Zn1 N1 C5 135(3) . . . .
Te1 Zn1 N1 C5 117(6) . . . .
N3 Zn1 N2 C2 -64(4) . . . .
N4 Zn1 N2 C2 76(4) . . . .
N1 Zn1 N2 C2 8(3) . . . .
Te1 Zn1 N2 C2 -174(3) . . . .
N4 Zn1 N3 C4 -62(4) . . . .
N2 Zn1 N3 C4 80(4) . . . .
N1 Zn1 N3 C4 12(4) . . . .
Te1 Zn1 N3 C4 -174(3) . . . .
N3 Zn1 N4 C6 91(4) . . . .
N2 Zn1 N4 C6 -49(4) . . . .
N1 Zn1 N4 C6 16(4) . . . .
Te1 Zn1 N4 C6 -156(4) . . . .
C3 N1 C1 C2 88(7) . . . .
C5 N1 C1 C2 -151(5) . . . .
Zn1 N1 C1 C2 -35(6) . . . .
Zn1 N2 C2 C1 -30(6) . . . .
N1 C1 C2 N2 43(7) . . . .
C1 N1 C3 C4 -149(5) . . . .
C5 N1 C3 C4 88(6) . . . .
Zn1 N1 C3 C4 -25(7) . . . .
Zn1 N3 C4 C3 -31(6) . . . .
N1 C3 C4 N3 39(8) . . . .
C3 N1 C5 C6 -147(4) . . . .
C1 N1 C5 C6 87(6) . . . .
Zn1 N1 C5 C6 -32(5) . . . .
Zn1 N4 C6 C5 -42(6) . . . .
N1 C5 C6 N4 50(6) . . . .
